data_8104646
loop_
_publ_author_name
'Zhu, Yanfang'
'Xu, Guiyang'
'Song, Wenqi'
'Miao, Zongcheng'

_publ_section_title
;
 The crystal structre of
 3-(1-ethenyl-1H-imidazol-3-ium-3-yl)propane-1-sulfonate, C8H12N2O3S
;
_journal_issue 5
_journal_name_full 'Zeitschrift f\"ur Kristallographie - New Crystal Structures'
_journal_page_first 993
_journal_page_last 994
_journal_paper_doi 10.1515/ncrs-2021-0186
_journal_volume 236
_journal_year 2021
_chemical_formula_moiety 'C8 H12 N2 O3 S'
_chemical_formula_sum 'C8 H12 N2 O3 S'
_chemical_formula_weight 216.26
_space_group_crystal_system monoclinic
_space_group_IT_number 14
_space_group_name_Hall '-P 2yn'
_space_group_name_H-M_alt 'P 1 21/n 1'
_atom_sites_solution_hydrogens geom
_atom_sites_solution_primary dual
_cell_angle_alpha 90
_cell_angle_beta 97.022(3)
_cell_angle_gamma 90
_cell_formula_units_Z 4
_cell_length_a 6.0324(5)
_cell_length_b 7.1692(6)
_cell_length_c 21.6655(17)
_cell_measurement_reflns_used 6300
_cell_measurement_temperature 193.0
_cell_measurement_theta_max 61.008
_cell_measurement_theta_min 3.576
_cell_volume 929.95(13)
_computing_cell_refinement 'SAINT V8.40A (Bruker, 2019)'
_computing_data_reduction 'SAINT V8.40A (Bruker, 2019)'
_computing_molecular_graphics 'Olex2 1.3 (Dolomanov et al., 2009)'
_computing_publication_material 'Olex2 1.3 (Dolomanov et al., 2009)'
_computing_structure_refinement 'SHELXL 2018/3 (Sheldrick, 2015)'
_computing_structure_solution 'SHELXT 2018/2 (Sheldrick, 2018)'
_diffrn_ambient_temperature 193.0
_diffrn_measured_fraction_theta_full 0.988
_diffrn_measured_fraction_theta_max 0.975
_diffrn_measurement_device_type 'Bruker APEX-II CCD'
_diffrn_measurement_method '\f and \w scans'
_diffrn_radiation_type GaK\a
_diffrn_radiation_wavelength 1.34139
_diffrn_reflns_av_R_equivalents 0.0601
_diffrn_reflns_av_unetI/netI 0.0482
_diffrn_reflns_Laue_measured_fraction_full 0.988
_diffrn_reflns_Laue_measured_fraction_max 0.975
_diffrn_reflns_limit_h_max 7
_diffrn_reflns_limit_h_min -7
_diffrn_reflns_limit_k_max 5
_diffrn_reflns_limit_k_min -9
_diffrn_reflns_limit_l_max 28
_diffrn_reflns_limit_l_min -28
_diffrn_reflns_number 8208
_diffrn_reflns_point_group_measured_fraction_full 0.988
_diffrn_reflns_point_group_measured_fraction_max 0.975
_diffrn_reflns_theta_full 53.594
_diffrn_reflns_theta_max 61.012
_diffrn_reflns_theta_min 3.577
_diffrn_source_current 2.86
_diffrn_source_power 0.1993706
_diffrn_source_voltage 69.71
_diffrn_standards_number 0
_exptl_absorpt_coefficient_mu 1.961
_exptl_absorpt_correction_T_max 0.822
_exptl_absorpt_correction_T_min 0.790
_exptl_absorpt_correction_type multi-scan
_exptl_absorpt_process_details
;
SADABS-2016/2 (Bruker,2016/2) was used for absorption correction.
wR2(int) was 0.1148 before and 0.0886 after correction.
The Ratio of minimum to maximum transmission is 0.8069.
The \l/2 correction factor is Not present.
;
_exptl_crystal_density_diffrn 1.545
_exptl_crystal_description block
_exptl_crystal_F_000 456
_exptl_crystal_size_max 0.12
_exptl_crystal_size_mid 0.1
_exptl_crystal_size_min 0.1
_refine_diff_density_max 0.357
_refine_diff_density_min -0.515
_refine_diff_density_rms 0.073
_refine_ls_extinction_coef .
_refine_ls_extinction_method none
_refine_ls_goodness_of_fit_ref 1.060
_refine_ls_hydrogen_treatment constr
_refine_ls_matrix_type full
_refine_ls_number_parameters 127
_refine_ls_number_reflns 2107
_refine_ls_number_restraints 0
_refine_ls_restrained_S_all 1.060
_refine_ls_R_factor_all 0.0437
_refine_ls_R_factor_gt 0.0409
_refine_ls_shift/su_max 0.002
_refine_ls_shift/su_mean 0.000
_refine_ls_structure_factor_coef Fsqd
_refine_ls_weighting_details 'w=1/[\s^2^(Fo^2^)+(0.0713P)^2^+0.3167P] where P=(Fo^2^+2Fc^2^)/3'
_refine_ls_weighting_scheme calc
_refine_ls_wR_factor_gt 0.1171
_refine_ls_wR_factor_ref 0.1201
_reflns_Friedel_coverage 0.000
_reflns_Friedel_fraction_full .
_reflns_Friedel_fraction_max .
_reflns_number_gt 1924
_reflns_number_total 2162
_reflns_threshold_expression 'I > 2\s(I)'
_cod_data_source_file suppl_j_ncrs-2021-0186_suppl.cif
_cod_data_source_block a
_cod_database_code 8104646
_shelx_space_group_comment
;
The symmetry employed for this shelxl refinement is uniquely defined
by the following loop, which should always be used as a source of
symmetry information in preference to the above space-group names.
They are only intended as comments.
;
_shelx_estimated_absorpt_t_max 0.828
_shelx_estimated_absorpt_t_min 0.799
_olex2_refinement_description
;
1. Fixed Uiso
 At 1.2 times of:
  All C(H) groups, All C(H,H) groups
2.a Secondary CH2 refined with riding coordinates:
 C8(H8A,H8B), C6(H6A,H6B), C7(H7A,H7B)
2.b Aromatic/amide H refined with riding coordinates:
 C5(H5), C3(H3), C4(H4), C2(H2)
2.c X=CH2 refined with riding coordinates:
 C1(H1A,H1B)
;

loop_
_space_group_symop_operation_xyz
'x, y, z'
'-x+1/2, y+1/2, -z+1/2'
'-x, -y, -z'
'x-1/2, -y-1/2, z-1/2'

loop_
_atom_site_label
_atom_site_type_symbol
_atom_site_fract_x
_atom_site_fract_y
_atom_site_fract_z
_atom_site_U_iso_or_equiv
_atom_site_adp_type
_atom_site_occupancy
_atom_site_site_symmetry_order
_atom_site_calc_flag
_atom_site_refinement_flags_posn
_atom_site_refinement_flags_adp
_atom_site_refinement_flags_occupancy
_atom_site_disorder_assembly
_atom_site_disorder_group
C1 C -0.1832(3) 0.8089(3) 0.44002(9) 0.0334(4) Uani 1 1 d . . . . .
H1A H -0.071672 0.747458 0.420182 0.040 Uiso 1 1 calc R U . . .
H1B H -0.310286 0.860773 0.415804 0.040 Uiso 1 1 calc R U . . .
C2 C -0.1620(3) 0.8221(2) 0.50060(8) 0.0280(4) Uani 1 1 d . . . . .
H2 H -0.275371 0.884069 0.519546 0.034 Uiso 1 1 calc R U . . .
C3 C 0.2302(3) 0.6909(2) 0.52317(8) 0.0281(4) Uani 1 1 d . . . . .
H3 H 0.275751 0.693560 0.482733 0.034 Uiso 1 1 calc R U . . .
C4 C 0.3527(3) 0.6317(3) 0.57617(7) 0.0273(3) Uani 1 1 d . . . . .
H4 H 0.500866 0.584430 0.579773 0.033 Uiso 1 1 calc R U . . .
C5 C 0.0275(3) 0.7227(2) 0.60061(7) 0.0239(3) Uani 1 1 d . . . . .
H5 H -0.092048 0.751148 0.623774 0.029 Uiso 1 1 calc R U . . .
C6 C 0.2796(2) 0.5898(2) 0.68834(6) 0.0238(3) Uani 1 1 d . . . . .
H6A H 0.308454 0.453824 0.688505 0.029 Uiso 1 1 calc R U . . .
H6B H 0.150001 0.611918 0.711326 0.029 Uiso 1 1 calc R U . . .
C7 C 0.4836(3) 0.6887(2) 0.72204(7) 0.0230(3) Uani 1 1 d . . . . .
H7A H 0.613117 0.675402 0.698386 0.028 Uiso 1 1 calc R U . . .
H7B H 0.452268 0.823219 0.726681 0.028 Uiso 1 1 calc R U . . .
C8 C 0.5324(2) 0.5966(2) 0.78562(7) 0.0231(3) Uani 1 1 d . . . . .
H8A H 0.554832 0.461412 0.779409 0.028 Uiso 1 1 calc R U . . .
H8B H 0.399467 0.610960 0.807842 0.028 Uiso 1 1 calc R U . . .
N1 N 0.0254(2) 0.7468(2) 0.53955(6) 0.0238(3) Uani 1 1 d . . . . .
N2 N 0.2233(2) 0.65252(19) 0.62376(6) 0.0222(3) Uani 1 1 d . . . . .
O1 O 0.95343(19) 0.68680(17) 0.79675(6) 0.0297(3) Uani 1 1 d . . . . .
O2 O 0.80235(19) 0.55323(19) 0.88556(5) 0.0333(3) Uani 1 1 d . . . . .
O3 O 0.7116(2) 0.87061(18) 0.85457(6) 0.0325(3) Uani 1 1 d . . . . .
S1 S 0.76925(6) 0.68519(5) 0.83398(2) 0.02176(17) Uani 1 1 d . . . . .

loop_
_atom_site_aniso_label
_atom_site_aniso_U_11
_atom_site_aniso_U_22
_atom_site_aniso_U_33
_atom_site_aniso_U_23
_atom_site_aniso_U_13
_atom_site_aniso_U_12
S1 0.0188(2) 0.0281(3) 0.0179(2) 0.00022(12) 0.00035(15) -0.00341(12)
O3 0.0315(6) 0.0323(7) 0.0334(6) -0.0096(5) 0.0032(5) -0.0035(5)
O1 0.0215(6) 0.0379(7) 0.0307(7) 0.0001(5) 0.0069(5) -0.0033(4)
O2 0.0280(6) 0.0445(8) 0.0253(6) 0.0108(5) -0.0049(5) -0.0072(5)
N2 0.0209(6) 0.0259(7) 0.0190(6) 0.0008(5) -0.0010(5) -0.0001(5)
N1 0.0239(6) 0.0263(7) 0.0201(6) 0.0011(5) -0.0020(5) -0.0005(5)
C8 0.0223(7) 0.0280(8) 0.0183(6) 0.0010(6) -0.0006(5) -0.0038(6)
C5 0.0220(7) 0.0261(8) 0.0230(7) 0.0006(6) 0.0000(6) 0.0000(6)
C3 0.0280(8) 0.0349(10) 0.0214(8) 0.0004(6) 0.0031(6) 0.0008(6)
C4 0.0241(8) 0.0336(9) 0.0245(7) -0.0002(6) 0.0040(6) 0.0038(6)
C6 0.0233(7) 0.0308(8) 0.0165(7) 0.0023(6) -0.0008(5) -0.0013(6)
C2 0.0244(8) 0.0295(9) 0.0288(9) 0.0020(6) -0.0019(6) 0.0013(6)
C7 0.0230(8) 0.0264(8) 0.0189(7) 0.0001(5) -0.0001(6) -0.0023(5)
C1 0.0281(8) 0.0431(11) 0.0275(9) 0.0023(7) -0.0030(7) -0.0028(7)

loop_
_atom_type_symbol
_atom_type_description
_atom_type_scat_dispersion_real
_atom_type_scat_dispersion_imag
_atom_type_scat_source
C C 0.0137 0.0067 'International Tables Vol C Tables 4.2.6.8 and 6.1.1.4'
H H 0.0000 0.0000 'International Tables Vol C Tables 4.2.6.8 and 6.1.1.4'
N N 0.0241 0.0134 'International Tables Vol C Tables 4.2.6.8 and 6.1.1.4'
O O 0.0389 0.0241 'International Tables Vol C Tables 4.2.6.8 and 6.1.1.4'
S S 0.2925 0.4295 'International Tables Vol C Tables 4.2.6.8 and 6.1.1.4'

loop_
_geom_angle_atom_site_label_1
_geom_angle_atom_site_label_2
_geom_angle_atom_site_label_3
_geom_angle
_geom_angle_site_symmetry_1
_geom_angle_site_symmetry_3
O3 S1 O2 111.86(8) . .
O3 S1 C8 107.50(8) . .
O1 S1 O3 112.99(8) . .
O1 S1 O2 112.87(7) . .
O1 S1 C8 106.82(7) . .
O2 S1 C8 104.12(7) . .
C5 N2 C4 108.59(13) . .
C5 N2 C6 124.65(13) . .
C4 N2 C6 126.45(13) . .
C5 N1 C3 108.43(13) . .
C5 N1 C2 123.03(14) . .
C3 N1 C2 128.53(14) . .
S1 C8 H8A 108.4 . .
S1 C8 H8B 108.4 . .
H8A C8 H8B 107.5 . .
C7 C8 S1 115.44(11) . .
C7 C8 H8A 108.4 . .
C7 C8 H8B 108.4 . .
N2 C5 N1 108.97(14) . .
N2 C5 H5 125.5 . .
N1 C5 H5 125.5 . .
N1 C3 H3 126.7 . .
C4 C3 N1 106.54(14) . .
C4 C3 H3 126.7 . .
N2 C4 H4 126.3 . .
C3 C4 N2 107.47(14) . .
C3 C4 H4 126.3 . .
N2 C6 H6A 109.0 . .
N2 C6 H6B 109.0 . .
N2 C6 C7 113.09(13) . .
H6A C6 H6B 107.8 . .
C7 C6 H6A 109.0 . .
C7 C6 H6B 109.0 . .
N1 C2 H2 118.7 . .
C1 C2 N1 122.58(17) . .
C1 C2 H2 118.7 . .
C8 C7 C6 106.64(12) . .
C8 C7 H7A 110.4 . .
C8 C7 H7B 110.4 . .
C6 C7 H7A 110.4 . .
C6 C7 H7B 110.4 . .
H7A C7 H7B 108.6 . .
C2 C1 H1A 120.0 . .
C2 C1 H1B 120.0 . .
H1A C1 H1B 120.0 . .

loop_
_geom_bond_atom_site_label_1
_geom_bond_atom_site_label_2
_geom_bond_distance
_geom_bond_site_symmetry_2
S1 O3 1.4578(13) .
S1 O1 1.4507(12) .
S1 O2 1.4591(12) .
S1 C8 1.7821(15) .
N2 C5 1.325(2) .
N2 C4 1.375(2) .
N2 C6 1.4694(18) .
N1 C5 1.333(2) .
N1 C3 1.385(2) .
N1 C2 1.431(2) .
C8 H8A 0.9900 .
C8 H8B 0.9900 .
C8 C7 1.524(2) .
C5 H5 0.9500 .
C3 H3 0.9500 .
C3 C4 1.356(2) .
C4 H4 0.9500 .
C6 H6A 0.9900 .
C6 H6B 0.9900 .
C6 C7 1.527(2) .
C2 H2 0.9500 .
C2 C1 1.307(3) .
C7 H7A 0.9900 .
C7 H7B 0.9900 .
C1 H1A 0.9500 .
C1 H1B 0.9500 .

loop_
_geom_torsion_atom_site_label_1
_geom_torsion_atom_site_label_2
_geom_torsion_atom_site_label_3
_geom_torsion_atom_site_label_4
_geom_torsion
_geom_torsion_site_symmetry_1
_geom_torsion_site_symmetry_2
_geom_torsion_site_symmetry_3
_geom_torsion_site_symmetry_4
S1 C8 C7 C6 178.81(11) . . . .
O3 S1 C8 C7 71.39(13) . . . .
O1 S1 C8 C7 -50.15(13) . . . .
O2 S1 C8 C7 -169.80(12) . . . .
N2 C6 C7 C8 -174.94(12) . . . .
N1 C3 C4 N2 -0.23(19) . . . .
C5 N2 C4 C3 -0.1(2) . . . .
C5 N2 C6 C7 -122.88(16) . . . .
C5 N1 C3 C4 0.46(19) . . . .
C5 N1 C2 C1 -164.93(17) . . . .
C3 N1 C5 N2 -0.53(19) . . . .
C3 N1 C2 C1 16.4(3) . . . .
C4 N2 C5 N1 0.39(19) . . . .
C4 N2 C6 C7 64.2(2) . . . .
C6 N2 C5 N1 -173.62(15) . . . .
C6 N2 C4 C3 173.78(15) . . . .
C2 N1 C5 N2 -179.47(14) . . . .
C2 N1 C3 C4 179.33(16) . . . .
